data_1508597
loop_
_publ_author_name
'Liu, Bingxin'
'Hong, Xiaohu'
'Yan, Dong'
'Xu, Shuguang'
'Huang, Xiaomei'
'Xu, Bin'

_publ_section_title
;
 Palladium-catalyzed tandem allenyl and aryl C-N bond formation: efficient
 access to N-functionalized multisubstituted indoles.
;
_journal_issue 17
_journal_name_full 'Organic letters'
_journal_page_first 4398
_journal_page_last 4401
_journal_paper_doi 10.1021/ol3018775
_journal_volume 14
_journal_year 2012
_chemical_formula_sum 'C17 H15 N O2'
_chemical_formula_weight 265.30
_chemical_name_systematic
;
 ?
;
_space_group_IT_number 15
_symmetry_cell_setting monoclinic
_symmetry_space_group_name_Hall '-C 2yc'
_symmetry_space_group_name_H-M 'C 1 2/c 1'
_atom_sites_solution_hydrogens geom
_atom_sites_solution_primary direct
_atom_sites_solution_secondary difmap
_audit_creation_method SHELXL-97
_cell_angle_alpha 90.000(5)
_cell_angle_beta 100.261(5)
_cell_angle_gamma 90.000(5)
_cell_formula_units_Z 8
_cell_length_a 12.391(5)
_cell_length_b 11.044(5)
_cell_length_c 20.158(5)
_cell_measurement_reflns_used 2350
_cell_measurement_temperature 295(2)
_cell_measurement_theta_max 23.2
_cell_measurement_theta_min 2.2
_cell_volume 2714.4(18)
_computing_cell_refinement 'Bruker SMART'
_computing_data_collection 'Bruker SMART'
_computing_data_reduction 'Bruker SAINT'
_computing_molecular_graphics 'Bruker SHELXTL'
_computing_publication_material 'Bruker SHELXTL'
_computing_structure_refinement 'SHELXL-97 (Sheldrick, 1997)'
_computing_structure_solution 'SHELXS-97 (Sheldrick, 1990)'
_diffrn_ambient_temperature 295(2)
_diffrn_measured_fraction_theta_full 0.996
_diffrn_measured_fraction_theta_max 0.996
_diffrn_measurement_device_type 'CCD area detector'
_diffrn_measurement_method 'phi and omega scans'
_diffrn_radiation_monochromator graphite
_diffrn_radiation_source 'fine-focus sealed tube'
_diffrn_radiation_type MoK\a
_diffrn_radiation_wavelength 0.71073
_diffrn_reflns_av_R_equivalents 0.0499
_diffrn_reflns_av_sigmaI/netI 0.0576
_diffrn_reflns_limit_h_max 13
_diffrn_reflns_limit_h_min -14
_diffrn_reflns_limit_k_max 9
_diffrn_reflns_limit_k_min -13
_diffrn_reflns_limit_l_max 23
_diffrn_reflns_limit_l_min -23
_diffrn_reflns_number 6427
_diffrn_reflns_theta_full 25.02
_diffrn_reflns_theta_max 25.02
_diffrn_reflns_theta_min 2.05
_exptl_absorpt_coefficient_mu 0.085
_exptl_absorpt_correction_T_max 0.985
_exptl_absorpt_correction_T_min 0.978
_exptl_absorpt_correction_type multi-scan
_exptl_absorpt_process_details sadabs
_exptl_crystal_colour yellow
_exptl_crystal_density_diffrn 1.298
_exptl_crystal_density_method 'not measured'
_exptl_crystal_description prism
_exptl_crystal_F_000 1120
_exptl_crystal_size_max 0.30
_exptl_crystal_size_mid 0.22
_exptl_crystal_size_min 0.18
_refine_diff_density_max 0.197
_refine_diff_density_min -0.238
_refine_diff_density_rms 0.053
_refine_ls_extinction_coef 0.0014(7)
_refine_ls_extinction_expression Fc^*^=kFc[1+0.001xFc^2^\l^3^/sin(2\q)]^-1/4^
_refine_ls_extinction_method SHELXL
_refine_ls_goodness_of_fit_ref 1.048
_refine_ls_hydrogen_treatment constr
_refine_ls_matrix_type full
_refine_ls_number_parameters 182
_refine_ls_number_reflns 2379
_refine_ls_number_restraints 0
_refine_ls_restrained_S_all 1.048
_refine_ls_R_factor_all 0.0977
_refine_ls_R_factor_gt 0.0645
_refine_ls_shift/su_max 0.000
_refine_ls_shift/su_mean 0.000
_refine_ls_structure_factor_coef Fsqd
_refine_ls_weighting_details 'calc w=1/[\s^2^(Fo^2^)+(0.0883P)^2^+0.3048P] where P=(Fo^2^+2Fc^2^)/3'
_refine_ls_weighting_scheme calc
_refine_ls_wR_factor_gt 0.1606
_refine_ls_wR_factor_ref 0.1911
_reflns_number_gt 1535
_reflns_number_total 2379
_reflns_threshold_expression >2sigma(I)
_cod_data_source_file ol3018775_si_002.cif
_cod_data_source_block hxh-1-110
_cod_depositor_comments
;
The following automatic conversions were performed:

'_symmetry_cell_setting' value 'Monoclinic' changed to 'monoclinic'
according to /home/saulius/struct/CIF-dictionaries/cif_core.dic
dictionary named 'cif_core.dic' version 2.4.2 from 2011-04-26.

Automatic conversion script
Id: cif_fix_values 1891 2012-01-12 08:04:46Z andrius 
;
_cod_original_sg_symbol_H-M C2/c
_cod_database_code 1508597

loop_
_symmetry_equiv_pos_as_xyz
'x, y, z'
'-x, y, -z+1/2'
'x+1/2, y+1/2, z'
'-x+1/2, y+1/2, -z+1/2'
'-x, -y, -z'
'x, -y, z-1/2'
'-x+1/2, -y+1/2, -z'
'x+1/2, -y+1/2, z-1/2'

loop_
_atom_site_label
_atom_site_type_symbol
_atom_site_fract_x
_atom_site_fract_y
_atom_site_fract_z
_atom_site_U_iso_or_equiv
_atom_site_adp_type
_atom_site_occupancy
_atom_site_symmetry_multiplicity
_atom_site_calc_flag
_atom_site_refinement_flags
N1 N 1.03559(16) -0.1102(2) 0.63807(11) 0.0473(6) Uani 1 1 d .
O22 O 0.90151(16) -0.4331(2) 0.53385(12) 0.0745(7) Uani 1 1 d .
O21 O 1.07923(16) -0.4413(2) 0.57376(11) 0.0690(7) Uani 1 1 d .
H21A H 1.0778 -0.4833 0.5401 0.104 Uiso 1 1 calc R
C7 C 0.8764(2) -0.1462(3) 0.56870(15) 0.0566(8) Uani 1 1 d .
H7 H 0.8148 -0.1856 0.5454 0.068 Uiso 1 1 calc R
C12 C 1.2174(2) -0.2004(3) 0.66432(16) 0.0576(8) Uani 1 1 d .
H12 H 1.2038 -0.2424 0.6237 0.069 Uiso 1 1 calc R
C8 C 0.9590(2) -0.1980(2) 0.61275(14) 0.0481(7) Uani 1 1 d .
C2 C 1.0000(2) 0.0000(2) 0.60844(13) 0.0462(7) Uani 1 1 d .
C1 C 0.9008(2) -0.0207(3) 0.56453(14) 0.0489(7) Uani 1 1 d .
C14 C 1.3374(3) -0.1484(4) 0.76605(19) 0.0725(10) Uani 1 1 d .
H14 H 1.4051 -0.1555 0.7943 0.087 Uiso 1 1 calc R
C22 C 0.9830(2) -0.4067(3) 0.57715(15) 0.0507(7) Uani 1 1 d .
C21 C 0.9692(2) -0.3281(2) 0.63603(14) 0.0544(8) Uani 1 1 d .
H21 H 1.0348 -0.3358 0.6709 0.065 Uiso 1 1 calc R
C15 C 1.2592(2) -0.0748(3) 0.78406(16) 0.0658(9) Uani 1 1 d .
H15 H 1.2738 -0.0320 0.8244 0.079 Uiso 1 1 calc R
C11 C 1.13778(19) -0.1262(3) 0.68237(14) 0.0461(7) Uani 1 1 d .
C3 C 1.0491(2) 0.1125(3) 0.61597(15) 0.0558(8) Uani 1 1 d .
H3 H 1.1151 0.1246 0.6453 0.067 Uiso 1 1 calc R
C16 C 1.1590(2) -0.0641(3) 0.74268(14) 0.0548(8) Uani 1 1 d .
H16 H 1.1052 -0.0149 0.7553 0.066 Uiso 1 1 calc R
C4 C 0.9965(2) 0.2058(3) 0.57849(16) 0.0609(8) Uani 1 1 d .
H4 H 1.0278 0.2826 0.5826 0.073 Uiso 1 1 calc R
C6 C 0.8501(2) 0.0768(3) 0.52702(16) 0.0601(8) Uani 1 1 d .
H6 H 0.7844 0.0655 0.4972 0.072 Uiso 1 1 calc R
C5 C 0.8973(2) 0.1884(3) 0.53438(16) 0.0624(8) Uani 1 1 d .
H5 H 0.8633 0.2535 0.5099 0.075 Uiso 1 1 calc R
C13 C 1.3175(2) -0.2119(3) 0.70696(19) 0.0708(10) Uani 1 1 d .
H13 H 1.3711 -0.2627 0.6954 0.085 Uiso 1 1 calc R
C23 C 0.8701(3) -0.3681(3) 0.66550(19) 0.0788(11) Uani 1 1 d .
H23A H 0.8628 -0.3170 0.7030 0.118 Uiso 1 1 calc R
H23B H 0.8798 -0.4505 0.6805 0.118 Uiso 1 1 calc R
H23C H 0.8052 -0.3619 0.6316 0.118 Uiso 1 1 calc R

loop_
_atom_site_aniso_label
_atom_site_aniso_U_11
_atom_site_aniso_U_22
_atom_site_aniso_U_33
_atom_site_aniso_U_23
_atom_site_aniso_U_13
_atom_site_aniso_U_12
N1 0.0444(12) 0.0441(14) 0.0511(14) -0.0012(11) 0.0019(10) -0.0015(10)
O22 0.0592(12) 0.0862(18) 0.0762(16) -0.0301(13) 0.0068(11) -0.0104(11)
O21 0.0652(13) 0.0767(16) 0.0634(14) -0.0172(11) 0.0066(10) 0.0098(11)
C7 0.0495(15) 0.066(2) 0.0522(18) -0.0067(15) 0.0021(13) -0.0095(14)
C12 0.0592(17) 0.056(2) 0.0581(18) 0.0023(14) 0.0109(14) 0.0058(15)
C8 0.0487(14) 0.0496(18) 0.0456(16) -0.0062(13) 0.0074(12) -0.0055(13)
C2 0.0449(14) 0.0457(17) 0.0472(16) 0.0007(13) 0.0059(12) 0.0032(12)
C1 0.0470(14) 0.0539(19) 0.0455(16) -0.0012(13) 0.0073(12) -0.0019(13)
C14 0.0528(18) 0.084(3) 0.075(3) 0.028(2) -0.0051(17) -0.0032(17)
C22 0.0503(16) 0.0467(17) 0.0542(18) -0.0033(13) 0.0072(13) -0.0055(13)
C21 0.0673(17) 0.0429(17) 0.0539(18) -0.0031(14) 0.0134(14) -0.0046(14)
C15 0.0649(19) 0.080(2) 0.0482(19) 0.0048(16) -0.0023(15) -0.0202(17)
C11 0.0439(14) 0.0486(17) 0.0452(16) 0.0058(13) 0.0065(12) -0.0043(12)
C3 0.0482(15) 0.056(2) 0.0609(19) -0.0003(15) 0.0039(14) -0.0038(14)
C16 0.0556(16) 0.0577(19) 0.0501(18) -0.0042(14) 0.0067(14) -0.0075(14)
C4 0.0721(19) 0.0490(19) 0.062(2) 0.0031(15) 0.0139(16) -0.0032(15)
C6 0.0509(16) 0.068(2) 0.0579(19) 0.0031(16) 0.0006(14) 0.0025(15)
C5 0.0702(19) 0.054(2) 0.062(2) 0.0105(15) 0.0084(16) 0.0089(16)
C13 0.0525(17) 0.072(2) 0.087(3) 0.017(2) 0.0106(17) 0.0104(16)
C23 0.100(3) 0.063(2) 0.085(3) -0.0002(18) 0.047(2) -0.0131(19)

loop_
_atom_type_symbol
_atom_type_description
_atom_type_scat_dispersion_real
_atom_type_scat_dispersion_imag
_atom_type_scat_source
C C 0.0033 0.0016 'International Tables Vol C Tables 4.2.6.8 and 6.1.1.4'
H H 0.0000 0.0000 'International Tables Vol C Tables 4.2.6.8 and 6.1.1.4'
N N 0.0061 0.0033 'International Tables Vol C Tables 4.2.6.8 and 6.1.1.4'
O O 0.0106 0.0060 'International Tables Vol C Tables 4.2.6.8 and 6.1.1.4'

loop_
_geom_angle_atom_site_label_1
_geom_angle_atom_site_label_2
_geom_angle_atom_site_label_3
_geom_angle
C8 N1 C2 108.0(2)
C8 N1 C11 128.1(2)
C2 N1 C11 123.8(2)
C8 C7 C1 107.8(2)
C11 C12 C13 119.6(3)
C7 C8 N1 109.4(2)
C7 C8 C21 128.1(3)
N1 C8 C21 122.4(2)
C3 C2 N1 129.8(2)
C3 C2 C1 122.5(3)
N1 C2 C1 107.7(2)
C6 C1 C2 118.4(3)
C6 C1 C7 134.5(3)
C2 C1 C7 107.1(2)
C15 C14 C13 120.8(3)
O22 C22 O21 123.1(3)
O22 C22 C21 119.7(2)
O21 C22 C21 117.2(3)
C22 C21 C8 108.6(2)
C22 C21 C23 110.7(2)
C8 C21 C23 111.7(3)
C14 C15 C16 119.9(3)
C16 C11 C12 119.6(3)
C16 C11 N1 120.0(2)
C12 C11 N1 120.4(3)
C4 C3 C2 117.3(3)
C15 C16 C11 120.2(3)
C3 C4 C5 121.7(3)
C5 C6 C1 119.7(3)
C6 C5 C4 120.5(3)
C14 C13 C12 119.8(3)

loop_
_geom_bond_atom_site_label_1
_geom_bond_atom_site_label_2
_geom_bond_distance
N1 C8 1.389(3)
N1 C2 1.392(3)
N1 C11 1.425(3)
O22 C22 1.246(3)
O21 C22 1.266(3)
C7 C8 1.356(4)
C7 C1 1.425(4)
C12 C11 1.380(4)
C12 C13 1.383(4)
C8 C21 1.509(4)
C2 C3 1.380(4)
C2 C1 1.400(4)
C1 C6 1.399(4)
C14 C15 1.362(5)
C14 C13 1.366(5)
C22 C21 1.505(4)
C21 C23 1.521(4)
C15 C16 1.372(4)
C11 C16 1.379(4)
C3 C4 1.372(4)
C4 C5 1.396(4)
C6 C5 1.361(4)
